data_7235235
loop_
_publ_author_name
'Moreau, Florian'
'Audebrand, Nathalie'
'Poriel, Cyril'

_publ_section_title
;
 9,9&#x2032;-Spirobifluorene based zinc coordination polymers: a study on
 linker geometry and topology
;
_journal_issue 2
_journal_name_full CrystEngComm
_journal_page_first 293
_journal_page_last 303
_journal_paper_doi 10.1039/C9CE01567A
_journal_volume 22
_journal_year 2020
_chemical_formula_sum 'C53.33 H27.08 O9.33 Zn2'
_chemical_formula_weight 947.91
_space_group_crystal_system cubic
_space_group_IT_number 228
_space_group_name_Hall '-F 4ud 2vw 3'
_space_group_name_H-M_alt 'F d -3 c :2'
_atom_sites_solution_hydrogens geom
_audit_creation_method SHELXL-2018/3
_audit_update_record
;
2019-11-08 deposited with the CCDC.	2019-11-19 downloaded from the CCDC.
;
_cell_angle_alpha 90
_cell_angle_beta 90
_cell_angle_gamma 90
_cell_formula_units_Z 48
_cell_length_a 44.210(2)
_cell_length_b 44.210(2)
_cell_length_c 44.210(2)
_cell_measurement_reflns_used 9622
_cell_measurement_temperature 150(2)
_cell_measurement_theta_max 25.00
_cell_measurement_theta_min 2.26
_cell_volume 86410(7)
_computing_cell_refinement 'Bruker SMART (Bruker, 2002)'
_computing_data_collection 'Bruker SAINT (Bruker, 2002)'
_computing_data_reduction 'Bruker SAINT (Bruker, 2002)'
_computing_structure_refinement 'SHELXL-2018/3 (Sheldrick, 2018)'
_diffrn_ambient_temperature 150(2)
_diffrn_detector 'CCD plate'
_diffrn_measured_fraction_theta_full 1.000
_diffrn_measured_fraction_theta_max 1.000
_diffrn_measurement_device_type 'APEXII, Bruker-AXS'
_diffrn_measurement_method 'CCD rotation images, thin slices'
_diffrn_radiation_type MoK\a
_diffrn_radiation_wavelength 0.71073
_diffrn_reflns_av_R_equivalents 0.0988
_diffrn_reflns_av_unetI/netI 0.0408
_diffrn_reflns_Laue_measured_fraction_full 1.000
_diffrn_reflns_Laue_measured_fraction_max 1.000
_diffrn_reflns_limit_h_max 57
_diffrn_reflns_limit_h_min -45
_diffrn_reflns_limit_k_max 54
_diffrn_reflns_limit_k_min -56
_diffrn_reflns_limit_l_max 45
_diffrn_reflns_limit_l_min -57
_diffrn_reflns_number 93489
_diffrn_reflns_point_group_measured_fraction_full 1.000
_diffrn_reflns_point_group_measured_fraction_max 1.000
_diffrn_reflns_theta_full 25.242
_diffrn_reflns_theta_max 27.482
_diffrn_reflns_theta_min 1.303
_exptl_absorpt_coefficient_mu 0.703
_exptl_absorpt_correction_type multi-scan
_exptl_absorpt_process_details
;
  [Sheldrick, G.M. (2002). SADABS Bruker AXS Inc., Madison, Wisconsin, USA]
;
_exptl_crystal_colour colorless
_exptl_crystal_density_diffrn 0.874
_exptl_crystal_description prism
_exptl_crystal_F_000 23124
_exptl_crystal_size_max 1.520
_exptl_crystal_size_mid 0.710
_exptl_crystal_size_min 0.430
_exptl_transmission_factor_max 0.752
_exptl_transmission_factor_min 0.441
_refine_diff_density_max 0.403
_refine_diff_density_min -0.694
_refine_diff_density_rms 0.078
_refine_ls_extinction_coef 0.0000034(14)
_refine_ls_extinction_expression Fc^*^=kFc[1+0.001xFc^2^\l^3^/sin(2\q)]^-1/4^
_refine_ls_extinction_method 'SHELXL-2018/3 (Sheldrick 2018)'
_refine_ls_goodness_of_fit_ref 1.039
_refine_ls_hydrogen_treatment constr
_refine_ls_matrix_type full
_refine_ls_number_parameters 147
_refine_ls_number_reflns 4149
_refine_ls_number_restraints 0
_refine_ls_restrained_S_all 1.039
_refine_ls_R_factor_all 0.1059
_refine_ls_R_factor_gt 0.0546
_refine_ls_shift/su_max 0.001
_refine_ls_shift/su_mean 0.000
_refine_ls_structure_factor_coef Fsqd
_refine_ls_weighting_details 'w=1/[\s^2^(Fo^2^)+(0.1106P)^2^] where P=(Fo^2^+2Fc^2^)/3'
_refine_ls_weighting_scheme calc
_refine_ls_wR_factor_gt 0.1699
_refine_ls_wR_factor_ref 0.1900
_reflns_Friedel_coverage 0.000
_reflns_number_gt 2383
_reflns_number_total 4149
_reflns_threshold_expression 'I > 2\s(I)'
_cod_data_source_file c9ce01567a2.cif
_cod_data_source_block shelx_CCDC3
_cod_depositor_comments
;Adding full bibliography for 7235232--7235235.cif.

 Adding full bibliography for 7235232--7235235.cif.
;
_cod_original_cell_volume 86410(12)
_cod_original_sg_symbol_Hall '-F 4cvw 2vw 3'
_cod_original_sg_symbol_H-M 'F d -3 c'
_cod_database_code 7235235
_shelx_shelxl_version_number 2018/3
_shelx_space_group_comment
;
The symmetry employed for this shelxl refinement is uniquely defined
by the following loop, which should always be used as a source of
symmetry information in preference to the above space-group names.
They are only intended as comments.
;
_shelx_estimated_absorpt_t_min 0.415
_shelx_estimated_absorpt_t_max 0.752

loop_
_space_group_symop_operation_xyz
'x, y, z'
'-x+1/4, -y+1/4, z'
'x, -y+1/4, -z+1/4'
'-x+1/4, y, -z+1/4'
'z, x, y'
'y, z, x'
'-z+1/4, -x+1/4, y'
'-y+1/4, z, -x+1/4'
'z, -x+1/4, -y+1/4'
'-y+1/4, -z+1/4, x'
'-z+1/4, x, -y+1/4'
'y, -z+1/4, -x+1/4'
'-y+1/2, -x, -z'
'y+1/4, x+1/4, -z+1/2'
'y+1/4, -x, z+3/4'
'-y+1/2, x+1/4, z+1/4'
'-x, -z, -y+1/2'
'-z+1/2, -y, -x'
'x+1/4, z+1/4, -y+1/2'
'-z+1/2, y+1/4, x+1/4'
'x+1/4, -z, y+3/4'
'z+3/4, y+1/4, -x'
'-x, z+3/4, y+1/4'
'z+1/4, -y, x+3/4'
'x, y+1/2, z+1/2'
'-x+1/4, -y+3/4, z+1/2'
'x, -y+3/4, -z+3/4'
'-x+1/4, y+1/2, -z+3/4'
'z, x+1/2, y+1/2'
'y, z+1/2, x+1/2'
'-z+1/4, -x+3/4, y+1/2'
'-y+1/4, z+1/2, -x+3/4'
'z, -x+3/4, -y+3/4'
'-y+1/4, -z+3/4, x+1/2'
'-z+1/4, x+1/2, -y+3/4'
'y, -z+3/4, -x+3/4'
'-y+1/2, -x+1/2, -z+1/2'
'y+1/4, x+3/4, -z+1'
'y+1/4, -x+1/2, z+5/4'
'-y+1/2, x+3/4, z+3/4'
'-x, -z+1/2, -y+1'
'-z+1/2, -y+1/2, -x+1/2'
'x+1/4, z+3/4, -y+1'
'-z+1/2, y+3/4, x+3/4'
'x+1/4, -z+1/2, y+5/4'
'z+3/4, y+3/4, -x+1/2'
'-x, z+5/4, y+3/4'
'z+1/4, -y+1/2, x+5/4'
'x+1/2, y, z+1/2'
'-x+3/4, -y+1/4, z+1/2'
'x+1/2, -y+1/4, -z+3/4'
'-x+3/4, y, -z+3/4'
'z+1/2, x, y+1/2'
'y+1/2, z, x+1/2'
'-z+3/4, -x+1/4, y+1/2'
'-y+3/4, z, -x+3/4'
'z+1/2, -x+1/4, -y+3/4'
'-y+3/4, -z+1/4, x+1/2'
'-z+3/4, x, -y+3/4'
'y+1/2, -z+1/4, -x+3/4'
'-y+1, -x, -z+1/2'
'y+3/4, x+1/4, -z+1'
'y+3/4, -x, z+5/4'
'-y+1, x+1/4, z+3/4'
'-x+1/2, -z, -y+1'
'-z+1, -y, -x+1/2'
'x+3/4, z+1/4, -y+1'
'-z+1, y+1/4, x+3/4'
'x+3/4, -z, y+5/4'
'z+5/4, y+1/4, -x+1/2'
'-x+1/2, z+3/4, y+3/4'
'z+3/4, -y, x+5/4'
'x+1/2, y+1/2, z'
'-x+3/4, -y+3/4, z'
'x+1/2, -y+3/4, -z+1/4'
'-x+3/4, y+1/2, -z+1/4'
'z+1/2, x+1/2, y'
'y+1/2, z+1/2, x'
'-z+3/4, -x+3/4, y'
'-y+3/4, z+1/2, -x+1/4'
'z+1/2, -x+3/4, -y+1/4'
'-y+3/4, -z+3/4, x'
'-z+3/4, x+1/2, -y+1/4'
'y+1/2, -z+3/4, -x+1/4'
'-y+1, -x+1/2, -z'
'y+3/4, x+3/4, -z+1/2'
'y+3/4, -x+1/2, z+3/4'
'-y+1, x+3/4, z+1/4'
'-x+1/2, -z+1/2, -y+1/2'
'-z+1, -y+1/2, -x'
'x+3/4, z+3/4, -y+1/2'
'-z+1, y+3/4, x+1/4'
'x+3/4, -z+1/2, y+3/4'
'z+5/4, y+3/4, -x'
'-x+1/2, z+5/4, y+1/4'
'z+3/4, -y+1/2, x+3/4'
'-x, -y, -z'
'x-1/4, y-1/4, -z'
'-x, y-1/4, z-1/4'
'x-1/4, -y, z-1/4'
'-z, -x, -y'
'-y, -z, -x'
'z-1/4, x-1/4, -y'
'y-1/4, -z, x-1/4'
'-z, x-1/4, y-1/4'
'y-1/4, z-1/4, -x'
'z-1/4, -x, y-1/4'
'-y, z-1/4, x-1/4'
'y-1/2, x, z'
'-y-1/4, -x-1/4, z-1/2'
'-y-1/4, x, -z-3/4'
'y-1/2, -x-1/4, -z-1/4'
'x, z, y-1/2'
'z-1/2, y, x'
'-x-1/4, -z-1/4, y-1/2'
'z-1/2, -y-1/4, -x-1/4'
'-x-1/4, z, -y-3/4'
'-z-3/4, -y-1/4, x'
'x, -z-3/4, -y-1/4'
'-z-1/4, y, -x-3/4'
'-x, -y+1/2, -z+1/2'
'x-1/4, y+1/4, -z+1/2'
'-x, y+1/4, z+1/4'
'x-1/4, -y+1/2, z+1/4'
'-z, -x+1/2, -y+1/2'
'-y, -z+1/2, -x+1/2'
'z-1/4, x+1/4, -y+1/2'
'y-1/4, -z+1/2, x+1/4'
'-z, x+1/4, y+1/4'
'y-1/4, z+1/4, -x+1/2'
'z-1/4, -x+1/2, y+1/4'
'-y, z+1/4, x+1/4'
'y-1/2, x+1/2, z+1/2'
'-y-1/4, -x+1/4, z'
'-y-1/4, x+1/2, -z-1/4'
'y-1/2, -x+1/4, -z+1/4'
'x, z+1/2, y'
'z-1/2, y+1/2, x+1/2'
'-x-1/4, -z+1/4, y'
'z-1/2, -y+1/4, -x+1/4'
'-x-1/4, z+1/2, -y-1/4'
'-z-3/4, -y+1/4, x+1/2'
'x, -z-1/4, -y+1/4'
'-z-1/4, y+1/2, -x-1/4'
'-x+1/2, -y, -z+1/2'
'x+1/4, y-1/4, -z+1/2'
'-x+1/2, y-1/4, z+1/4'
'x+1/4, -y, z+1/4'
'-z+1/2, -x, -y+1/2'
'-y+1/2, -z, -x+1/2'
'z+1/4, x-1/4, -y+1/2'
'y+1/4, -z, x+1/4'
'-z+1/2, x-1/4, y+1/4'
'y+1/4, z-1/4, -x+1/2'
'z+1/4, -x, y+1/4'
'-y+1/2, z-1/4, x+1/4'
'y, x, z+1/2'
'-y+1/4, -x-1/4, z'
'-y+1/4, x, -z-1/4'
'y, -x-1/4, -z+1/4'
'x+1/2, z, y'
'z, y, x+1/2'
'-x+1/4, -z-1/4, y'
'z, -y-1/4, -x+1/4'
'-x+1/4, z, -y-1/4'
'-z-1/4, -y-1/4, x+1/2'
'x+1/2, -z-3/4, -y+1/4'
'-z+1/4, y, -x-1/4'
'-x+1/2, -y+1/2, -z'
'x+1/4, y+1/4, -z'
'-x+1/2, y+1/4, z-1/4'
'x+1/4, -y+1/2, z-1/4'
'-z+1/2, -x+1/2, -y'
'-y+1/2, -z+1/2, -x'
'z+1/4, x+1/4, -y'
'y+1/4, -z+1/2, x-1/4'
'-z+1/2, x+1/4, y-1/4'
'y+1/4, z+1/4, -x'
'z+1/4, -x+1/2, y-1/4'
'-y+1/2, z+1/4, x-1/4'
'y, x+1/2, z'
'-y+1/4, -x+1/4, z-1/2'
'-y+1/4, x+1/2, -z-3/4'
'y, -x+1/4, -z-1/4'
'x+1/2, z+1/2, y-1/2'
'z, y+1/2, x'
'-x+1/4, -z+1/4, y-1/2'
'z, -y+1/4, -x-1/4'
'-x+1/4, z+1/2, -y-3/4'
'-z-1/4, -y+1/4, x'
'x+1/2, -z-1/4, -y-1/4'
'-z+1/4, y+1/2, -x-3/4'

loop_
_atom_site_label
_atom_site_type_symbol
_atom_site_fract_x
_atom_site_fract_y
_atom_site_fract_z
_atom_site_U_iso_or_equiv
_atom_site_adp_type
_atom_site_occupancy
_atom_site_site_symmetry_order
_atom_site_calc_flag
_atom_site_refinement_flags_posn
_atom_site_refinement_flags_adp
_atom_site_refinement_flags_occupancy
Zn1 Zn 0.750000 0.000000 0.250000 0.0310(2) Uani 1 6 d S T P
Zn2 Zn 0.70153(2) 0.04847(2) 0.20153(2) 0.0407(2) Uani 1 3 d S T P
O3 O 0.71693(5) 0.07652(4) 0.23132(5) 0.0486(6) Uani 1 1 d . . .
O4 O 0.75584(4) 0.04570(4) 0.24004(4) 0.0380(5) Uani 1 1 d . . .
O5 O 0.67551(6) 0.07449(6) 0.17551(6) 0.0905(16) Uani 1 3 d S T P
C1 C 0.875000 0.125000 0.375000 0.0364(13) Uani 1 4 d S T P
C2 C 0.85233(7) 0.10309(7) 0.36131(7) 0.0398(7) Uani 1 1 d . . .
C9 C 0.77256(7) 0.07885(6) 0.29060(7) 0.0411(7) Uani 1 1 d . . .
H9 H 0.784574 0.062768 0.284313 0.049 Uiso 1 1 calc R U .
C7 C 0.82648(7) 0.11008(7) 0.34539(7) 0.0438(7) Uani 1 1 d . . .
H7 H 0.821017 0.130188 0.342491 0.053 Uiso 1 1 calc R U .
C4 C 0.84341(9) 0.04973(7) 0.35445(8) 0.0567(9) Uani 1 1 d . . .
H4 H 0.848957 0.029673 0.357537 0.068 Uiso 1 1 calc R U .
C8 C 0.78075(7) 0.09471(7) 0.31622(7) 0.0493(8) Uani 1 1 d . . .
C10 C 0.74730(6) 0.08602(7) 0.27414(7) 0.0418(7) Uani 1 1 d . . .
C3 C 0.86105(7) 0.07328(7) 0.36611(7) 0.0456(8) Uani 1 1 d . . .
C5 C 0.81730(8) 0.05687(8) 0.33809(8) 0.0541(9) Uani 1 1 d . . .
H5 H 0.805564 0.041384 0.330029 0.065 Uiso 1 1 calc R U .
C6 C 0.80856(7) 0.08705(7) 0.33365(7) 0.0464(8) Uani 1 1 d . . .
C14 C 0.73975(7) 0.06786(7) 0.24675(6) 0.0403(7) Uani 1 1 d . . .
C13 C 0.76246(9) 0.11878(10) 0.32483(9) 0.0790(13) Uani 1 1 d . . .
H13 H 0.767543 0.129872 0.341961 0.095 Uiso 1 1 calc R U .
C11 C 0.72908(8) 0.11017(9) 0.28271(9) 0.0690(11) Uani 1 1 d . . .
H11 H 0.712028 0.115260 0.271492 0.083 Uiso 1 1 calc R U .
C12 C 0.73692(9) 0.12669(10) 0.30862(10) 0.0954(16) Uani 1 1 d . . .
H12 H 0.725011 0.142873 0.314855 0.115 Uiso 1 1 calc R U .

loop_
_atom_site_aniso_label
_atom_site_aniso_U_11
_atom_site_aniso_U_22
_atom_site_aniso_U_33
_atom_site_aniso_U_23
_atom_site_aniso_U_13
_atom_site_aniso_U_12
Zn1 0.0310(2) 0.0310(2) 0.0310(2) 0.00151(17) -0.00151(17) 0.00151(17)
Zn2 0.0407(2) 0.0407(2) 0.0407(2) 0.00493(14) -0.00493(14) 0.00493(14)
O3 0.0500(13) 0.0400(12) 0.0559(14) -0.0013(10) -0.0119(10) 0.0050(10)
O4 0.0400(11) 0.0310(11) 0.0430(12) -0.0018(9) 0.0002(9) -0.0020(9)
O5 0.0905(16) 0.0905(16) 0.0905(16) 0.0220(15) -0.0220(15) 0.0220(15)
C1 0.0359(19) 0.037(3) 0.0359(19) 0.000 0.000 0.000
C2 0.0402(17) 0.0392(17) 0.0400(17) -0.0037(13) 0.0075(13) -0.0024(13)
C9 0.0404(18) 0.0357(17) 0.0473(19) -0.0034(13) 0.0048(14) -0.0001(13)
C7 0.0422(19) 0.0440(18) 0.0452(19) -0.0089(14) 0.0000(14) 0.0039(14)
C4 0.071(2) 0.0385(19) 0.060(2) 0.0007(15) -0.0137(18) -0.0029(16)
C8 0.0400(18) 0.053(2) 0.055(2) -0.0158(16) 0.0056(15) 0.0027(14)
C10 0.0377(18) 0.0432(18) 0.0446(18) -0.0081(14) 0.0018(13) -0.0008(13)
C3 0.0502(19) 0.0405(18) 0.0461(19) 0.0018(14) -0.0025(14) 0.0000(14)
C5 0.057(2) 0.046(2) 0.059(2) -0.0070(16) -0.0081(17) -0.0093(16)
C6 0.0446(19) 0.054(2) 0.0403(18) -0.0115(14) 0.0038(14) -0.0050(15)
C14 0.0419(17) 0.0323(17) 0.0466(18) 0.0038(13) -0.0004(14) -0.0060(13)
C13 0.052(2) 0.100(3) 0.085(3) -0.055(2) -0.015(2) 0.014(2)
C11 0.050(2) 0.070(3) 0.087(3) -0.026(2) -0.0149(19) 0.0137(19)
C12 0.062(3) 0.111(4) 0.113(3) -0.068(3) -0.023(2) 0.042(2)

loop_
_atom_type_symbol
_atom_type_description
_atom_type_scat_dispersion_real
_atom_type_scat_dispersion_imag
_atom_type_scat_source
C C 0.0033 0.0016 'International Tables Vol C Tables 4.2.6.8 and 6.1.1.4'
O O 0.0106 0.0060 'International Tables Vol C Tables 4.2.6.8 and 6.1.1.4'
Zn Zn 0.2839 1.4301 'International Tables Vol C Tables 4.2.6.8 and 6.1.1.4'
H H 0.0000 0.0000 'International Tables Vol C Tables 4.2.6.8 and 6.1.1.4'

loop_
_geom_angle_atom_site_label_1
_geom_angle_atom_site_label_2
_geom_angle_atom_site_label_3
_geom_angle
_geom_angle_site_symmetry_1
_geom_angle_site_symmetry_3
O4 Zn1 O4 93.35(8) . 129_645
O4 Zn1 O4 86.65(8) . 81
O4 Zn1 O4 180.00(11) 129_645 81
O4 Zn1 O4 180.00(3) . 145_655
O4 Zn1 O4 86.65(8) 129_645 145_655
O4 Zn1 O4 93.35(8) 81 145_655
O4 Zn1 O4 93.35(8) . 106_656
O4 Zn1 O4 86.65(8) 129_645 106_656
O4 Zn1 O4 93.35(8) 81 106_656
O4 Zn1 O4 86.65(8) 145_655 106_656
O4 Zn1 O4 86.65(8) . 58_554
O4 Zn1 O4 93.35(8) 129_645 58_554
O4 Zn1 O4 86.65(8) 81 58_554
O4 Zn1 O4 93.35(8) 145_655 58_554
O4 Zn1 O4 180.00(11) 106_656 58_554
O3 Zn2 O3 115.04(4) 58_554 81
O3 Zn2 O3 115.04(4) 58_554 .
O3 Zn2 O3 115.04(4) 81 .
O3 Zn2 O5 103.07(6) 58_554 .
O3 Zn2 O5 103.07(6) 81 .
O3 Zn2 O5 103.07(6) . .
C14 O3 Zn2 116.73(19) . .
C14 O4 Zn1 129.87(19) . .
C2 C1 C2 113.96(12) . 140_656
C2 C1 C2 113.96(12) . 142_754
C2 C1 C2 100.8(2) 140_656 142_754
C2 C1 C2 100.8(2) . 52_655
C2 C1 C2 113.96(12) 140_656 52_655
C2 C1 C2 113.96(12) 142_754 52_655
C7 C2 C3 121.4(3) . .
C7 C2 C1 127.4(3) . .
C3 C2 C1 111.1(2) . .
C10 C9 C8 122.1(3) . .
C2 C7 C6 119.9(3) . .
C5 C4 C3 118.9(3) . .
C9 C8 C13 117.5(3) . .
C9 C8 C6 121.7(3) . .
C13 C8 C6 120.8(3) . .
C9 C10 C11 120.3(3) . .
C9 C10 C14 119.3(3) . .
C11 C10 C14 120.4(3) . .
C2 C3 C4 119.7(3) . .
C2 C3 C3 108.41(18) . 52_655
C4 C3 C3 131.91(19) . 52_655
C4 C5 C6 121.0(3) . .
C7 C6 C5 119.2(3) . .
C7 C6 C8 119.8(3) . .
C5 C6 C8 121.0(3) . .
O4 C14 O3 124.0(3) . .
O4 C14 C10 119.3(3) . .
O3 C14 C10 116.7(3) . .
C12 C13 C8 121.8(3) . .
C10 C11 C12 118.7(3) . .
C13 C12 C11 119.6(3) . .

loop_
_geom_bond_atom_site_label_1
_geom_bond_atom_site_label_2
_geom_bond_distance
_geom_bond_site_symmetry_2
Zn1 O4 2.0838(19) .
Zn1 O4 2.0839(19) 129_645
Zn1 O4 2.0839(19) 81
Zn1 O4 2.0839(19) 145_655
Zn1 O4 2.0839(19) 106_656
Zn1 O4 2.0839(19) 58_554
Zn2 O3 1.933(2) 58_554
Zn2 O3 1.933(2) 81
Zn2 O3 1.933(2) .
Zn2 O5 1.992(5) .
O3 C14 1.276(4) .
O4 C14 1.247(4) .
C1 C2 1.520(3) .
C1 C2 1.520(3) 140_656
C1 C2 1.520(3) 142_754
C1 C2 1.520(3) 52_655
C2 C7 1.377(4) .
C2 C3 1.390(4) .
C9 C10 1.370(4) .
C9 C8 1.381(4) .
C7 C6 1.391(4) .
C4 C5 1.398(5) .
C4 C3 1.399(4) .
C8 C13 1.389(5) .
C8 C6 1.490(4) .
C10 C11 1.390(4) .
C10 C14 1.491(4) .
C3 C3 1.463(6) 52_655
C5 C6 1.403(4) .
C13 C12 1.382(5) .
C11 C12 1.402(5) .
